data_7001498
loop_
_publ_author_name
'Draho\<s, Bohuslav'
'Rohl\'ik, Zbyn\<ek'
'Kotek, Jan'
'C\'isa\<rov\'a, Ivana'
'Hermann, Petr'

_publ_section_title
;
 Complexes of hydrophilic triphenylphosphines modified with
 gem-bis(phosphonate) moiety. An unusual simultaneous cis and trans
 arrangements in the Pt(ii) dinuclear complex
;
_journal_issue 25
_journal_name_full 'Dalton Transactions'
_journal_page_first 4942
_journal_page_last 4953
_journal_paper_doi 10.1039/b818259k
_journal_year 2009
_chemical_compound_source 'synthesized by the authors'
_chemical_formula_moiety 'C47 H58 B2 O6 P4, H2 O'
_chemical_formula_sum 'C47 H60 B2 O7 P4'
_chemical_formula_weight 882.45
_chemical_name_systematic
;
?
;
_space_group_IT_number 14
_symmetry_cell_setting monoclinic
_symmetry_space_group_name_Hall '-P 2ybc'
_symmetry_space_group_name_H-M 'P 1 21/c 1'
_atom_sites_solution_hydrogens difmap
_atom_sites_solution_primary direct
_atom_sites_solution_secondary difmap
_audit_creation_method SHELXL-97
_cell_angle_alpha 90.00
_cell_angle_beta 105.9901(6)
_cell_angle_gamma 90.00
_cell_formula_units_Z 4
_cell_length_a 23.2795(3)
_cell_length_b 14.69390(10)
_cell_length_c 14.2210(2)
_cell_measurement_reflns_used 10964
_cell_measurement_temperature 150(1)
_cell_measurement_theta_max 27.48
_cell_measurement_theta_min 1
_cell_volume 4676.32(10)
_computing_cell_refinement 'COLLECT and DENZO'
_computing_data_collection 'COLLECT (Hooft, 1998) and DENZO (Otwinowski & Minor, 1997)'
_computing_data_reduction 'COLLECT and DENZO'
_computing_structure_refinement 'SHELXL-97 (Sheldrick, 1997)'
_computing_structure_solution 'SIR92 (Altomare et al., 1994)'
_diffrn_ambient_temperature 150(1)
_diffrn_detector_area_resol_mean 9.091
_diffrn_measured_fraction_theta_full 0.998
_diffrn_measured_fraction_theta_max 0.998
_diffrn_measurement_device_type 'Nonius KappaCCD area detector'
_diffrn_measurement_method '\f and \w scans to fill the Ewald sphere'
_diffrn_radiation_monochromator graphite
_diffrn_radiation_source 'fine-focus sealed tube'
_diffrn_radiation_type MoK\a
_diffrn_radiation_wavelength 0.71073
_diffrn_reflns_av_R_equivalents 0.0216
_diffrn_reflns_av_sigmaI/netI 0.0299
_diffrn_reflns_limit_h_max 30
_diffrn_reflns_limit_h_min -30
_diffrn_reflns_limit_k_max 19
_diffrn_reflns_limit_k_min -19
_diffrn_reflns_limit_l_max 18
_diffrn_reflns_limit_l_min -18
_diffrn_reflns_number 20909
_diffrn_reflns_theta_full 27.49
_diffrn_reflns_theta_max 27.49
_diffrn_reflns_theta_min 1.66
_diffrn_standards_number 0
_exptl_absorpt_coefficient_mu 0.210
_exptl_absorpt_correction_type none
_exptl_crystal_colour colourless
_exptl_crystal_density_diffrn 1.253
_exptl_crystal_density_method 'not measured'
_exptl_crystal_description prism
_exptl_crystal_F_000 1872
_exptl_crystal_size_max 0.45
_exptl_crystal_size_mid 0.30
_exptl_crystal_size_min 0.28
_refine_diff_density_max 1.014
_refine_diff_density_min -0.838
_refine_diff_density_rms 0.055
_refine_ls_extinction_method none
_refine_ls_goodness_of_fit_ref 1.018
_refine_ls_hydrogen_treatment mixed
_refine_ls_matrix_type full
_refine_ls_number_parameters 565
_refine_ls_number_reflns 10721
_refine_ls_number_restraints 0
_refine_ls_restrained_S_all 1.018
_refine_ls_R_factor_all 0.0603
_refine_ls_R_factor_gt 0.0445
_refine_ls_shift/su_max 0.001
_refine_ls_shift/su_mean 0.000
_refine_ls_structure_factor_coef Fsqd
_refine_ls_weighting_details 'calc w=1/[\s^2^(Fo^2^)+(0.0527P)^2^+3.7343P] where P=(Fo^2^+2Fc^2^)/3'
_refine_ls_weighting_scheme calc
_refine_ls_wR_factor_gt 0.1079
_refine_ls_wR_factor_ref 0.1190
_reflns_number_gt 8525
_reflns_number_total 10721
_reflns_threshold_expression >2sigma(I)
_cod_data_source_file b818259k.txt
_cod_data_source_block bisp2b2
_cod_original_sg_symbol_H-M 'P 21/c'
_cod_database_code 7001498

loop_
_symmetry_equiv_pos_as_xyz
'x, y, z'
'-x, y+1/2, -z+1/2'
'-x, -y, -z'
'x, -y-1/2, z-1/2'

loop_
_atom_site_label
_atom_site_type_symbol
_atom_site_fract_x
_atom_site_fract_y
_atom_site_fract_z
_atom_site_U_iso_or_equiv
_atom_site_adp_type
_atom_site_occupancy
_atom_site_symmetry_multiplicity
_atom_site_calc_flag
_atom_site_refinement_flags
_atom_site_disorder_assembly
_atom_site_disorder_group
C1 C 0.31813(7) 0.62186(11) 0.51178(12) 0.0206(3) Uani 1 1 d . . .
P1A P 0.32706(2) 0.74490(3) 0.53449(3) 0.02349(11) Uani 1 1 d . . .
O1A O 0.35464(6) 0.77163(9) 0.63634(10) 0.0301(3) Uani 1 1 d . . .
O2A O 0.26144(6) 0.78103(9) 0.49082(10) 0.0344(3) Uani 1 1 d . . .
C30A C 0.23542(10) 0.85091(14) 0.53814(17) 0.0367(5) Uani 1 1 d . . .
H30P H 0.2474 0.8408 0.6082 0.044 Uiso 1 1 calc R . .
H30Q H 0.1922 0.8467 0.5156 0.044 Uiso 1 1 calc R . .
C31A C 0.25422(16) 0.94331(16) 0.5172(2) 0.0628(8) Uani 1 1 d . . .
H31P H 0.2955 0.9523 0.5518 0.075 Uiso 1 1 calc R . .
H31Q H 0.2302 0.9879 0.5382 0.075 Uiso 1 1 calc R . .
H31R H 0.2492 0.9496 0.4483 0.075 Uiso 1 1 calc R . .
O3A O 0.35850(8) 0.77791(11) 0.45640(11) 0.0452(4) Uani 1 1 d . . .
C32A C 0.41199(16) 0.8223(3) 0.4704(2) 0.0862(13) Uani 1 1 d . . .
H32P H 0.4433 0.7871 0.5146 0.103 Uiso 1 1 calc R . .
H32Q H 0.4098 0.8809 0.5006 0.103 Uiso 1 1 calc R . .
C33A C 0.42723(11) 0.83603(17) 0.37698(18) 0.0443(5) Uani 1 1 d . . .
H33P H 0.4024 0.8831 0.3400 0.053 Uiso 1 1 calc R . .
H33Q H 0.4207 0.7804 0.3401 0.053 Uiso 1 1 calc R . .
H33R H 0.4684 0.8534 0.3903 0.053 Uiso 1 1 calc R . .
C2A C 0.29520(8) 0.57764(12) 0.59525(13) 0.0219(3) Uani 1 1 d . . .
H2A1 H 0.2865 0.5142 0.5786 0.026 Uiso 1 1 calc R . .
H2A2 H 0.3278 0.5791 0.6549 0.026 Uiso 1 1 calc R . .
C3A C 0.24070(8) 0.61911(11) 0.61752(13) 0.0217(3) Uani 1 1 d . . .
C4A C 0.24656(8) 0.65969(13) 0.70845(13) 0.0252(4) Uani 1 1 d . . .
H4A H 0.2841 0.6627 0.7533 0.030 Uiso 1 1 calc R . .
C5A C 0.19775(8) 0.69547(13) 0.73340(13) 0.0260(4) Uani 1 1 d . . .
H5A H 0.2026 0.7206 0.7951 0.031 Uiso 1 1 calc R . .
C6A C 0.14125(8) 0.69400(12) 0.66648(13) 0.0222(3) Uani 1 1 d . . .
C7A C 0.13478(8) 0.65415(12) 0.57532(13) 0.0241(4) Uani 1 1 d . . .
H7A H 0.0975 0.6532 0.5296 0.029 Uiso 1 1 calc R . .
C8A C 0.18380(8) 0.61576(12) 0.55249(13) 0.0237(4) Uani 1 1 d . . .
H8A H 0.1785 0.5872 0.4924 0.028 Uiso 1 1 calc R . .
P2A P 0.07990(2) 0.74815(3) 0.70068(3) 0.02403(11) Uani 1 1 d . . .
B2A B 0.08587(11) 0.73245(19) 0.83607(16) 0.0344(5) Uani 1 1 d . . .
H1BA H 0.1285(12) 0.7597(18) 0.8764(19) 0.053(7) Uiso 1 1 d . . .
H2BA H 0.0472(12) 0.7689(18) 0.8504(19) 0.057(8) Uiso 1 1 d . . .
H3BA H 0.0809(12) 0.6559(19) 0.844(2) 0.061(8) Uiso 1 1 d . . .
C10A C 0.08049(8) 0.86590(13) 0.66271(14) 0.0286(4) Uani 1 1 d . . .
C11A C 0.07942(10) 0.88795(15) 0.56704(15) 0.0358(5) Uani 1 1 d . . .
H11A H 0.0785 0.8419 0.5218 0.043 Uiso 1 1 calc R . .
C12A C 0.07967(12) 0.97801(16) 0.53907(18) 0.0455(6) Uani 1 1 d . . .
H12A H 0.0793 0.9926 0.4753 0.055 Uiso 1 1 calc R . .
C13A C 0.08049(13) 1.04658(17) 0.60661(19) 0.0538(7) Uani 1 1 d . . .
H13A H 0.0800 1.1072 0.5875 0.065 Uiso 1 1 calc R . .
C14A C 0.08197(13) 1.02564(17) 0.70205(19) 0.0546(7) Uani 1 1 d . . .
H14A H 0.0829 1.0719 0.7471 0.066 Uiso 1 1 calc R . .
C15A C 0.08210(11) 0.93533(15) 0.73020(17) 0.0414(5) Uani 1 1 d . . .
H15A H 0.0833 0.9210 0.7944 0.050 Uiso 1 1 calc R . .
C20A C 0.01100(8) 0.69981(13) 0.62342(13) 0.0259(4) Uani 1 1 d . . .
C21A C -0.03848(9) 0.75472(16) 0.58538(15) 0.0347(4) Uani 1 1 d . . .
H21A H -0.0353 0.8175 0.5938 0.042 Uiso 1 1 calc R . .
C22A C -0.09265(10) 0.71630(19) 0.53486(17) 0.0438(5) Uani 1 1 d . . .
H22A H -0.1259 0.7533 0.5109 0.053 Uiso 1 1 calc R . .
C23A C -0.09740(10) 0.62353(19) 0.52009(16) 0.0441(6) Uani 1 1 d . . .
H23A H -0.1335 0.5982 0.4848 0.053 Uiso 1 1 calc R . .
C24A C -0.04858(10) 0.56849(16) 0.55772(17) 0.0412(5) Uani 1 1 d . . .
H24A H -0.0518 0.5059 0.5479 0.049 Uiso 1 1 calc R . .
C25A C 0.00540(9) 0.60618(14) 0.61019(15) 0.0334(4) Uani 1 1 d . . .
H25A H 0.0380 0.5686 0.6366 0.040 Uiso 1 1 calc R . .
P1B P 0.39113(2) 0.56945(3) 0.51817(3) 0.02342(11) Uani 1 1 d . . .
O1B O 0.41062(6) 0.57734(10) 0.42875(10) 0.0330(3) Uani 1 1 d . . .
O2B O 0.38623(6) 0.46868(9) 0.55231(10) 0.0282(3) Uani 1 1 d . . .
C30B C 0.39184(9) 0.38727(13) 0.49607(15) 0.0311(4) Uani 1 1 d . . .
H30X H 0.3965 0.4048 0.4328 0.037 Uiso 1 1 calc R . .
H30Y H 0.3560 0.3505 0.4853 0.037 Uiso 1 1 calc R . .
C31B C 0.44479(10) 0.33358(14) 0.55106(17) 0.0375(5) Uani 1 1 d . . .
H31X H 0.4799 0.3711 0.5641 0.045 Uiso 1 1 calc R . .
H31Y H 0.4498 0.2819 0.5127 0.045 Uiso 1 1 calc R . .
H31Z H 0.4388 0.3131 0.6118 0.045 Uiso 1 1 calc R . .
O3B O 0.43199(6) 0.61637(9) 0.61190(10) 0.0317(3) Uani 1 1 d . . .
C32B C 0.49113(9) 0.58084(16) 0.65910(16) 0.0372(5) Uani 1 1 d . . .
H32X H 0.5077 0.5522 0.6110 0.045 Uiso 1 1 calc R . .
H32Y H 0.4887 0.5355 0.7074 0.045 Uiso 1 1 calc R . .
C33B C 0.53017(10) 0.65778(19) 0.70729(18) 0.0488(6) Uani 1 1 d . . .
H33X H 0.5213 0.7107 0.6663 0.059 Uiso 1 1 calc R . .
H33Y H 0.5713 0.6413 0.7173 0.059 Uiso 1 1 calc R . .
H33Z H 0.5229 0.6708 0.7692 0.059 Uiso 1 1 calc R . .
C2B C 0.27628(8) 0.60949(11) 0.40523(12) 0.0219(3) Uani 1 1 d . . .
H2B1 H 0.2367 0.6309 0.4043 0.026 Uiso 1 1 calc R . .
H2B2 H 0.2909 0.6487 0.3620 0.026 Uiso 1 1 calc R . .
C3B C 0.27024(8) 0.51414(12) 0.36321(13) 0.0224(4) Uani 1 1 d . . .
C4B C 0.29500(9) 0.49360(13) 0.28682(13) 0.0268(4) Uani 1 1 d . . .
H4B H 0.3145 0.5389 0.2618 0.032 Uiso 1 1 calc R . .
C5B C 0.29102(9) 0.40663(13) 0.24772(13) 0.0275(4) Uani 1 1 d . . .
H5B H 0.3074 0.3944 0.1964 0.033 Uiso 1 1 calc R . .
C6B C 0.26264(8) 0.33744(12) 0.28489(13) 0.0248(4) Uani 1 1 d . . .
C7B C 0.23629(8) 0.35784(12) 0.35936(13) 0.0253(4) Uani 1 1 d . . .
H7B H 0.2166 0.3126 0.3842 0.030 Uiso 1 1 calc R . .
C8B C 0.23940(8) 0.44543(12) 0.39624(13) 0.0240(4) Uani 1 1 d . . .
H8B H 0.2204 0.4587 0.4442 0.029 Uiso 1 1 calc R . .
P2B P 0.26369(2) 0.22344(3) 0.23649(4) 0.02598(11) Uani 1 1 d . . .
B2B B 0.26973(13) 0.22358(18) 0.10548(17) 0.0365(5) Uani 1 1 d . . .
H1BB H 0.3148(13) 0.2517(18) 0.1107(19) 0.055(8) Uiso 1 1 d . . .
H2BB H 0.2333(12) 0.2645(18) 0.068(2) 0.055(8) Uiso 1 1 d . . .
H3BB H 0.2642(12) 0.1523(19) 0.0822(19) 0.058(8) Uiso 1 1 d . . .
C10B C 0.32499(9) 0.16402(13) 0.32104(15) 0.0302(4) Uani 1 1 d . . .
C11B C 0.32602(10) 0.15070(14) 0.41838(16) 0.0369(5) Uani 1 1 d . . .
H11B H 0.2943 0.1709 0.4409 0.044 Uiso 1 1 calc R . .
C12B C 0.37421(11) 0.10747(15) 0.48176(18) 0.0449(5) Uani 1 1 d . . .
H12B H 0.3746 0.0978 0.5465 0.054 Uiso 1 1 calc R . .
C13B C 0.42162(11) 0.07879(16) 0.4489(2) 0.0517(6) Uani 1 1 d . . .
H13B H 0.4540 0.0502 0.4919 0.062 Uiso 1 1 calc R . .
C14B C 0.42147(11) 0.09214(17) 0.3532(2) 0.0544(7) Uani 1 1 d . . .
H14B H 0.4538 0.0732 0.3318 0.065 Uiso 1 1 calc R . .
C15B C 0.37285(10) 0.13403(15) 0.28849(19) 0.0430(5) Uani 1 1 d . . .
H15B H 0.3723 0.1420 0.2234 0.052 Uiso 1 1 calc R . .
C20B C 0.19555(9) 0.16953(13) 0.24640(14) 0.0280(4) Uani 1 1 d . . .
C21B C 0.19408(10) 0.07853(14) 0.27186(16) 0.0372(5) Uani 1 1 d . . .
H21B H 0.2290 0.0443 0.2874 0.045 Uiso 1 1 calc R . .
C22B C 0.14067(12) 0.03867(17) 0.2742(2) 0.0508(6) Uani 1 1 d . . .
H22B H 0.1399 -0.0222 0.2918 0.061 Uiso 1 1 calc R . .
C23B C 0.08846(11) 0.08885(19) 0.2505(2) 0.0542(7) Uani 1 1 d . . .
H23B H 0.0528 0.0621 0.2534 0.065 Uiso 1 1 calc R . .
C24B C 0.08931(10) 0.17887(19) 0.22259(19) 0.0500(6) Uani 1 1 d . . .
H24B H 0.0540 0.2123 0.2051 0.060 Uiso 1 1 calc R . .
C25B C 0.14242(9) 0.21904(16) 0.22069(16) 0.0376(5) Uani 1 1 d . . .
H25B H 0.1429 0.2797 0.2021 0.045 Uiso 1 1 calc R . .
O1W O 0.42703(9) 0.58225(14) 0.22961(14) 0.0664(6) Uani 1 1 d . . .
H1W1 H 0.4239 0.5849 0.2880 0.080 Uiso 1 1 d R . .
H1W2 H 0.4071 0.6252 0.2018 0.080 Uiso 1 1 d R . .

loop_
_atom_site_aniso_label
_atom_site_aniso_U_11
_atom_site_aniso_U_22
_atom_site_aniso_U_33
_atom_site_aniso_U_23
_atom_site_aniso_U_13
_atom_site_aniso_U_12
C1 0.0183(8) 0.0200(8) 0.0234(8) 0.0009(7) 0.0054(7) 0.0000(6)
P1A 0.0240(2) 0.0196(2) 0.0257(2) -0.00113(18) 0.00483(18) -0.00250(17)
O1A 0.0289(7) 0.0281(7) 0.0296(7) -0.0050(5) 0.0021(6) -0.0020(5)
O2A 0.0352(8) 0.0249(7) 0.0362(8) -0.0065(6) -0.0019(6) 0.0097(6)
C30A 0.0330(11) 0.0302(10) 0.0458(12) -0.0059(9) 0.0088(9) 0.0058(8)
C31A 0.100(2) 0.0261(11) 0.0621(17) 0.0003(11) 0.0213(16) 0.0084(13)
O3A 0.0525(10) 0.0477(9) 0.0383(8) -0.0052(7) 0.0174(7) -0.0290(8)
C32A 0.089(2) 0.117(3) 0.0686(19) -0.0353(19) 0.0473(18) -0.075(2)
C33A 0.0408(13) 0.0488(13) 0.0486(13) -0.0030(11) 0.0214(11) -0.0136(10)
C2A 0.0196(8) 0.0220(8) 0.0241(8) 0.0017(7) 0.0061(7) 0.0015(7)
C3A 0.0214(9) 0.0195(8) 0.0244(8) 0.0028(7) 0.0068(7) -0.0001(7)
C4A 0.0193(9) 0.0315(9) 0.0233(8) 0.0000(7) 0.0030(7) -0.0007(7)
C5A 0.0247(9) 0.0312(9) 0.0211(8) -0.0047(7) 0.0049(7) -0.0013(7)
C6A 0.0197(8) 0.0228(8) 0.0244(8) 0.0002(7) 0.0068(7) 0.0009(7)
C7A 0.0197(9) 0.0280(9) 0.0235(9) -0.0023(7) 0.0042(7) -0.0004(7)
C8A 0.0233(9) 0.0246(9) 0.0228(8) -0.0038(7) 0.0056(7) -0.0002(7)
P2A 0.0209(2) 0.0294(2) 0.0218(2) -0.00296(18) 0.00583(18) 0.00277(18)
B2A 0.0309(12) 0.0515(15) 0.0215(10) -0.0026(10) 0.0083(9) 0.0077(11)
C10A 0.0243(9) 0.0297(9) 0.0311(10) -0.0035(8) 0.0062(8) 0.0030(7)
C11A 0.0429(12) 0.0335(11) 0.0315(10) -0.0018(8) 0.0110(9) 0.0038(9)
C12A 0.0572(15) 0.0388(12) 0.0394(12) 0.0058(10) 0.0112(11) 0.0002(11)
C13A 0.0710(18) 0.0313(11) 0.0538(15) 0.0015(11) 0.0081(13) -0.0073(12)
C14A 0.078(2) 0.0334(12) 0.0498(15) -0.0128(11) 0.0126(13) -0.0065(12)
C15A 0.0516(14) 0.0374(12) 0.0341(11) -0.0077(9) 0.0102(10) -0.0012(10)
C20A 0.0216(9) 0.0355(10) 0.0223(8) -0.0014(7) 0.0091(7) -0.0005(7)
C21A 0.0269(10) 0.0435(12) 0.0329(10) 0.0009(9) 0.0072(8) 0.0053(9)
C22A 0.0215(10) 0.0652(16) 0.0412(12) 0.0061(11) 0.0028(9) 0.0016(10)
C23A 0.0275(11) 0.0696(16) 0.0338(11) 0.0013(11) 0.0058(9) -0.0163(11)
C24A 0.0382(12) 0.0443(12) 0.0433(12) -0.0034(10) 0.0147(10) -0.0152(10)
C25A 0.0277(10) 0.0364(11) 0.0364(11) 0.0026(9) 0.0093(8) -0.0018(8)
P1B 0.0193(2) 0.0246(2) 0.0272(2) 0.00211(18) 0.00772(18) 0.00167(17)
O1B 0.0273(7) 0.0394(8) 0.0364(8) 0.0053(6) 0.0157(6) 0.0017(6)
O2B 0.0311(7) 0.0241(6) 0.0321(7) 0.0028(5) 0.0133(6) 0.0066(5)
C30B 0.0295(10) 0.0248(9) 0.0394(11) -0.0046(8) 0.0103(9) 0.0016(8)
C31B 0.0349(11) 0.0302(10) 0.0492(13) 0.0032(9) 0.0146(10) 0.0071(9)
O3B 0.0200(7) 0.0331(7) 0.0380(8) -0.0039(6) 0.0015(6) 0.0036(5)
C32B 0.0252(10) 0.0463(12) 0.0368(11) 0.0052(9) 0.0033(8) 0.0062(9)
C33B 0.0302(12) 0.0680(17) 0.0454(13) -0.0162(12) 0.0059(10) -0.0061(11)
C2B 0.0228(9) 0.0190(8) 0.0232(8) 0.0008(7) 0.0051(7) -0.0001(7)
C3B 0.0214(9) 0.0217(8) 0.0225(8) 0.0005(7) 0.0033(7) 0.0014(7)
C4B 0.0300(10) 0.0251(9) 0.0266(9) 0.0012(7) 0.0100(8) -0.0033(7)
C5B 0.0312(10) 0.0291(9) 0.0249(9) -0.0013(7) 0.0120(8) 0.0009(8)
C6B 0.0249(9) 0.0239(9) 0.0249(9) -0.0030(7) 0.0057(7) 0.0016(7)
C7B 0.0261(9) 0.0224(8) 0.0286(9) -0.0003(7) 0.0094(7) -0.0015(7)
C8B 0.0237(9) 0.0243(9) 0.0254(9) -0.0018(7) 0.0090(7) 0.0009(7)
P2B 0.0268(3) 0.0240(2) 0.0285(2) -0.00557(19) 0.00990(19) -0.00007(18)
B2B 0.0455(15) 0.0390(13) 0.0275(11) -0.0076(10) 0.0141(11) -0.0017(11)
C10B 0.0267(10) 0.0226(9) 0.0413(11) -0.0056(8) 0.0092(8) -0.0011(7)
C11B 0.0325(11) 0.0348(11) 0.0416(12) -0.0036(9) 0.0072(9) 0.0031(9)
C12B 0.0450(13) 0.0358(11) 0.0457(13) -0.0022(10) -0.0010(10) 0.0023(10)
C13B 0.0378(13) 0.0343(12) 0.0713(18) -0.0041(12) -0.0042(12) 0.0094(10)
C14B 0.0371(13) 0.0445(14) 0.082(2) -0.0039(13) 0.0173(13) 0.0139(11)
C15B 0.0372(12) 0.0380(12) 0.0580(14) -0.0021(11) 0.0202(11) 0.0078(10)
C20B 0.0270(10) 0.0288(9) 0.0285(9) -0.0092(8) 0.0082(8) -0.0016(7)
C21B 0.0363(12) 0.0303(10) 0.0452(12) -0.0077(9) 0.0116(10) -0.0047(9)
C22B 0.0535(16) 0.0404(13) 0.0635(16) -0.0150(12) 0.0242(13) -0.0186(11)
C23B 0.0387(14) 0.0665(17) 0.0649(16) -0.0354(14) 0.0266(12) -0.0258(12)
C24B 0.0283(12) 0.0661(17) 0.0557(15) -0.0289(13) 0.0117(10) -0.0023(11)
C25B 0.0308(11) 0.0398(11) 0.0407(11) -0.0124(10) 0.0073(9) 0.0016(9)
O1W 0.0762(14) 0.0748(13) 0.0553(11) 0.0313(10) 0.0302(10) 0.0459(11)

loop_
_atom_type_symbol
_atom_type_description
_atom_type_scat_dispersion_real
_atom_type_scat_dispersion_imag
_atom_type_scat_source
C C 0.0033 0.0016 'International Tables Vol C Tables 4.2.6.8 and 6.1.1.4'
H H 0.0000 0.0000 'International Tables Vol C Tables 4.2.6.8 and 6.1.1.4'
B B 0.0013 0.0007 'International Tables Vol C Tables 4.2.6.8 and 6.1.1.4'
O O 0.0106 0.0060 'International Tables Vol C Tables 4.2.6.8 and 6.1.1.4'
P P 0.1023 0.0942 'International Tables Vol C Tables 4.2.6.8 and 6.1.1.4'

loop_
_geom_angle_atom_site_label_1
_geom_angle_atom_site_label_2
_geom_angle_atom_site_label_3
_geom_angle
_geom_angle_site_symmetry_1
_geom_angle_site_symmetry_3
_geom_angle_publ_flag
C2B C1 C2A 115.58(14) . . ?
C2B C1 P1A 107.07(11) . . ?
C2A C1 P1A 108.65(11) . . ?
C2B C1 P1B 108.52(11) . . ?
C2A C1 P1B 106.88(11) . . ?
P1A C1 P1B 110.11(9) . . ?
O1A P1A O3A 117.02(8) . . ?
O1A P1A O2A 114.35(8) . . ?
O3A P1A O2A 102.01(9) . . ?
O1A P1A C1 115.74(8) . . ?
O3A P1A C1 103.44(8) . . ?
O2A P1A C1 102.24(8) . . ?
C30A O2A P1A 122.70(13) . . ?
O2A C30A C31A 111.8(2) . . ?
O2A C30A H30P 109.2 . . ?
C31A C30A H30P 109.2 . . ?
O2A C30A H30Q 109.2 . . ?
C31A C30A H30Q 109.2 . . ?
H30P C30A H30Q 107.9 . . ?
C30A C31A H31P 109.5 . . ?
C30A C31A H31Q 109.5 . . ?
H31P C31A H31Q 109.5 . . ?
C30A C31A H31R 109.5 . . ?
H31P C31A H31R 109.5 . . ?
H31Q C31A H31R 109.5 . . ?
C32A O3A P1A 128.87(17) . . ?
O3A C32A C33A 111.5(2) . . ?
O3A C32A H32P 109.3 . . ?
C33A C32A H32P 109.3 . . ?
O3A C32A H32Q 109.3 . . ?
C33A C32A H32Q 109.3 . . ?
H32P C32A H32Q 108.0 . . ?
C32A C33A H33P 109.5 . . ?
C32A C33A H33Q 109.5 . . ?
H33P C33A H33Q 109.5 . . ?
C32A C33A H33R 109.5 . . ?
H33P C33A H33R 109.5 . . ?
H33Q C33A H33R 109.5 . . ?
C3A C2A C1 118.01(14) . . ?
C3A C2A H2A1 107.8 . . ?
C1 C2A H2A1 107.8 . . ?
C3A C2A H2A2 107.8 . . ?
C1 C2A H2A2 107.8 . . ?
H2A1 C2A H2A2 107.1 . . ?
C8A C3A C4A 117.56(16) . . ?
C8A C3A C2A 122.99(16) . . ?
C4A C3A C2A 119.40(16) . . ?
C5A C4A C3A 121.47(17) . . ?
C5A C4A H4A 119.3 . . ?
C3A C4A H4A 119.3 . . ?
C4A C5A C6A 120.36(16) . . ?
C4A C5A H5A 119.8 . . ?
C6A C5A H5A 119.8 . . ?
C7A C6A C5A 118.79(16) . . ?
C7A C6A P2A 122.87(14) . . ?
C5A C6A P2A 118.29(13) . . ?
C8A C7A C6A 120.21(16) . . ?
C8A C7A H7A 119.9 . . ?
C6A C7A H7A 119.9 . . ?
C7A C8A C3A 121.54(16) . . ?
C7A C8A H8A 119.2 . . ?
C3A C8A H8A 119.2 . . ?
C10A P2A C6A 105.51(8) . . ?
C10A P2A C20A 105.68(9) . . ?
C6A P2A C20A 107.15(8) . . ?
C10A P2A B2A 114.32(11) . . ?
C6A P2A B2A 111.97(9) . . ?
C20A P2A B2A 111.68(10) . . ?
P2A B2A H1BA 107.0(14) . . ?
P2A B2A H2BA 106.8(14) . . ?
H1BA B2A H2BA 113(2) . . ?
P2A B2A H3BA 103.7(14) . . ?
H1BA B2A H3BA 115(2) . . ?
H2BA B2A H3BA 110(2) . . ?
C11A C10A C15A 119.50(19) . . ?
C11A C10A P2A 120.89(15) . . ?
C15A C10A P2A 119.61(16) . . ?
C12A C11A C10A 120.2(2) . . ?
C12A C11A H11A 119.9 . . ?
C10A C11A H11A 119.9 . . ?
C11A C12A C13A 119.7(2) . . ?
C11A C12A H12A 120.1 . . ?
C13A C12A H12A 120.1 . . ?
C14A C13A C12A 120.6(2) . . ?
C14A C13A H13A 119.7 . . ?
C12A C13A H13A 119.7 . . ?
C13A C14A C15A 119.6(2) . . ?
C13A C14A H14A 120.2 . . ?
C15A C14A H14A 120.2 . . ?
C14A C15A C10A 120.3(2) . . ?
C14A C15A H15A 119.9 . . ?
C10A C15A H15A 119.9 . . ?
C21A C20A C25A 119.06(19) . . ?
C21A C20A P2A 120.47(16) . . ?
C25A C20A P2A 120.15(15) . . ?
C22A C21A C20A 120.2(2) . . ?
C22A C21A H21A 119.9 . . ?
C20A C21A H21A 119.9 . . ?
C23A C22A C21A 120.3(2) . . ?
C23A C22A H22A 119.9 . . ?
C21A C22A H22A 119.9 . . ?
C24A C23A C22A 119.9(2) . . ?
C24A C23A H23A 120.1 . . ?
C22A C23A H23A 120.1 . . ?
C23A C24A C25A 120.2(2) . . ?
C23A C24A H24A 119.9 . . ?
C25A C24A H24A 119.9 . . ?
C24A C25A C20A 120.3(2) . . ?
C24A C25A H25A 119.8 . . ?
C20A C25A H25A 119.8 . . ?
O1B P1B O3B 116.22(8) . . ?
O1B P1B O2B 114.08(8) . . ?
O3B P1B O2B 103.31(8) . . ?
O1B P1B C1 115.14(8) . . ?
O3B P1B C1 101.14(8) . . ?
O2B P1B C1 105.31(7) . . ?
C30B O2B P1B 125.14(12) . . ?
O2B C30B C31B 109.34(17) . . ?
O2B C30B H30X 109.8 . . ?
C31B C30B H30X 109.8 . . ?
O2B C30B H30Y 109.8 . . ?
C31B C30B H30Y 109.8 . . ?
H30X C30B H30Y 108.3 . . ?
C30B C31B H31X 109.5 . . ?
C30B C31B H31Y 109.5 . . ?
H31X C31B H31Y 109.5 . . ?
C30B C31B H31Z 109.5 . . ?
H31X C31B H31Z 109.5 . . ?
H31Y C31B H31Z 109.5 . . ?
C32B O3B P1B 120.71(13) . . ?
O3B C32B C33B 108.64(19) . . ?
O3B C32B H32X 110.0 . . ?
C33B C32B H32X 110.0 . . ?
O3B C32B H32Y 110.0 . . ?
C33B C32B H32Y 110.0 . . ?
H32X C32B H32Y 108.3 . . ?
C32B C33B H33X 109.5 . . ?
C32B C33B H33Y 109.5 . . ?
H33X C33B H33Y 109.5 . . ?
C32B C33B H33Z 109.5 . . ?
H33X C33B H33Z 109.5 . . ?
H33Y C33B H33Z 109.5 . . ?
C3B C2B C1 116.96(14) . . ?
C3B C2B H2B1 108.1 . . ?
C1 C2B H2B1 108.1 . . ?
C3B C2B H2B2 108.1 . . ?
C1 C2B H2B2 108.1 . . ?
H2B1 C2B H2B2 107.3 . . ?
C8B C3B C4B 117.86(16) . . ?
C8B C3B C2B 122.53(16) . . ?
C4B C3B C2B 119.59(16) . . ?
C5B C4B C3B 121.00(17) . . ?
C5B C4B H4B 119.5 . . ?
C3B C4B H4B 119.5 . . ?
C4B C5B C6B 120.43(17) . . ?
C4B C5B H5B 119.8 . . ?
C6B C5B H5B 119.8 . . ?
C5B C6B C7B 119.00(16) . . ?
C5B C6B P2B 118.19(14) . . ?
C7B C6B P2B 122.78(14) . . ?
C8B C7B C6B 119.96(17) . . ?
C8B C7B H7B 120.0 . . ?
C6B C7B H7B 120.0 . . ?
C7B C8B C3B 121.61(16) . . ?
C7B C8B H8B 119.2 . . ?
C3B C8B H8B 119.2 . . ?
C20B P2B C6B 105.70(8) . . ?
C20B P2B C10B 106.45(9) . . ?
C6B P2B C10B 106.44(9) . . ?
C20B P2B B2B 112.22(11) . . ?
C6B P2B B2B 112.47(10) . . ?
C10B P2B B2B 113.04(11) . . ?
P2B B2B H1BB 104.9(14) . . ?
P2B B2B H2BB 103.1(15) . . ?
H1BB B2B H2BB 116(2) . . ?
P2B B2B H3BB 105.0(14) . . ?
H1BB B2B H3BB 114(2) . . ?
H2BB B2B H3BB 112(2) . . ?
C15B C10B C11B 119.4(2) . . ?
C15B C10B P2B 119.16(17) . . ?
C11B C10B P2B 121.41(15) . . ?
C12B C11B C10B 120.1(2) . . ?
C12B C11B H11B 120.0 . . ?
C10B C11B H11B 120.0 . . ?
C13B C12B C11B 120.0(2) . . ?
C13B C12B H12B 120.0 . . ?
C11B C12B H12B 120.0 . . ?
C14B C13B C12B 120.6(2) . . ?
C14B C13B H13B 119.7 . . ?
C12B C13B H13B 119.7 . . ?
C13B C14B C15B 119.9(2) . . ?
C13B C14B H14B 120.0 . . ?
C15B C14B H14B 120.0 . . ?
C14B C15B C10B 120.0(2) . . ?
C14B C15B H15B 120.0 . . ?
C10B C15B H15B 120.0 . . ?
C21B C20B C25B 119.16(19) . . ?
C21B C20B P2B 121.74(16) . . ?
C25B C20B P2B 118.92(16) . . ?
C22B C21B C20B 120.1(2) . . ?
C22B C21B H21B 120.0 . . ?
C20B C21B H21B 120.0 . . ?
C23B C22B C21B 120.3(2) . . ?
C23B C22B H22B 119.8 . . ?
C21B C22B H22B 119.8 . . ?
C22B C23B C24B 119.9(2) . . ?
C22B C23B H23B 120.0 . . ?
C24B C23B H23B 120.0 . . ?
C25B C24B C23B 120.0(2) . . ?
C25B C24B H24B 120.0 . . ?
C23B C24B H24B 120.0 . . ?
C24B C25B C20B 120.5(2) . . ?
C24B C25B H25B 119.7 . . ?
C20B C25B H25B 119.7 . . ?
H1W1 O1W H1W2 104.2 . . ?

loop_
_geom_bond_atom_site_label_1
_geom_bond_atom_site_label_2
_geom_bond_distance
_geom_bond_site_symmetry_2
_geom_bond_publ_flag
C1 C2B 1.570(2) . ?
C1 C2A 1.570(2) . ?
C1 P1A 1.8382(17) . ?
C1 P1B 1.8449(17) . ?
P1A O1A 1.4670(14) . ?
P1A O3A 1.5660(15) . ?
P1A O2A 1.5744(15) . ?
O2A C30A 1.449(2) . ?
C30A C31A 1.482(3) . ?
C30A H30P 0.9700 . ?
C30A H30Q 0.9700 . ?
C31A H31P 0.9600 . ?
C31A H31Q 0.9600 . ?
C31A H31R 0.9600 . ?
O3A C32A 1.371(3) . ?
C32A C33A 1.480(3) . ?
C32A H32P 0.9700 . ?
C32A H32Q 0.9700 . ?
C33A H33P 0.9600 . ?
C33A H33Q 0.9600 . ?
C33A H33R 0.9600 . ?
C2A C3A 1.517(2) . ?
C2A H2A1 0.9700 . ?
C2A H2A2 0.9700 . ?
C3A C8A 1.392(2) . ?
C3A C4A 1.396(2) . ?
C4A C5A 1.384(3) . ?
C4A H4A 0.9300 . ?
C5A C6A 1.395(2) . ?
C5A H5A 0.9300 . ?
C6A C7A 1.392(2) . ?
C6A P2A 1.8144(18) . ?
C7A C8A 1.389(2) . ?
C7A H7A 0.9300 . ?
C8A H8A 0.9300 . ?
P2A C10A 1.814(2) . ?
P2A C20A 1.8203(19) . ?
P2A B2A 1.906(2) . ?
B2A H1BA 1.08(3) . ?
B2A H2BA 1.11(3) . ?
B2A H3BA 1.14(3) . ?
C10A C11A 1.392(3) . ?
C10A C15A 1.394(3) . ?
C11A C12A 1.382(3) . ?
C11A H11A 0.9300 . ?
C12A C13A 1.389(4) . ?
C12A H12A 0.9300 . ?
C13A C14A 1.383(4) . ?
C13A H13A 0.9300 . ?
C14A C15A 1.386(3) . ?
C14A H14A 0.9300 . ?
C15A H15A 0.9300 . ?
C20A C21A 1.388(3) . ?
C20A C25A 1.390(3) . ?
C21A C22A 1.388(3) . ?
C21A H21A 0.9300 . ?
C22A C23A 1.379(4) . ?
C22A H22A 0.9300 . ?
C23A C24A 1.377(3) . ?
C23A H23A 0.9300 . ?
C24A C25A 1.388(3) . ?
C24A H24A 0.9300 . ?
C25A H25A 0.9300 . ?
P1B O1B 1.4678(14) . ?
P1B O3B 1.5679(14) . ?
P1B O2B 1.5722(13) . ?
O2B C30B 1.465(2) . ?
C30B C31B 1.491(3) . ?
C30B H30X 0.9700 . ?
C30B H30Y 0.9700 . ?
C31B H31X 0.9600 . ?
C31B H31Y 0.9600 . ?
C31B H31Z 0.9600 . ?
O3B C32B 1.452(2) . ?
C32B C33B 1.493(3) . ?
C32B H32X 0.9700 . ?
C32B H32Y 0.9700 . ?
C33B H33X 0.9600 . ?
C33B H33Y 0.9600 . ?
C33B H33Z 0.9600 . ?
C2B C3B 1.515(2) . ?
C2B H2B1 0.9700 . ?
C2B H2B2 0.9700 . ?
C3B C8B 1.393(2) . ?
C3B C4B 1.396(3) . ?
C4B C5B 1.387(3) . ?
C4B H4B 0.9300 . ?
C5B C6B 1.394(3) . ?
C5B H5B 0.9300 . ?
C6B C7B 1.395(2) . ?
C6B P2B 1.8137(18) . ?
C7B C8B 1.384(2) . ?
C7B H7B 0.9300 . ?
C8B H8B 0.9300 . ?
P2B C20B 1.813(2) . ?
P2B C10B 1.816(2) . ?
P2B B2B 1.907(2) . ?
B2B H1BB 1.11(3) . ?
B2B H2BB 1.06(3) . ?
B2B H3BB 1.10(3) . ?
C10B C15B 1.391(3) . ?
C10B C11B 1.392(3) . ?
C11B C12B 1.385(3) . ?
C11B H11B 0.9300 . ?
C12B C13B 1.378(4) . ?
C12B H12B 0.9300 . ?
C13B C14B 1.374(4) . ?
C13B H13B 0.9300 . ?
C14B C15B 1.390(3) . ?
C14B H14B 0.9300 . ?
C15B H15B 0.9300 . ?
C20B C21B 1.388(3) . ?
C20B C25B 1.394(3) . ?
C21B C22B 1.383(3) . ?
C21B H21B 0.9300 . ?
C22B C23B 1.382(4) . ?
C22B H22B 0.9300 . ?
C23B C24B 1.383(4) . ?
C23B H23B 0.9300 . ?
C24B C25B 1.377(3) . ?
C24B H24B 0.9300 . ?
C25B H25B 0.9300 . ?
O1W H1W1 0.8552 . ?
O1W H1W2 0.8184 . ?
